data_2012744
loop_
_publ_author_name
'Vojnovi\'c, Marija'
'Peri\'c, Berislav'
'Planini\'c, Pavica'
'Giester, Gerald'
'Brni\<cevi\'c, Nevenka'

_publ_section_title
;
 Hexaaquadodeca-\m-bromo-<i>octahedro</i>-hexatantalum bromide chloride
 octahydrate
;
_journal_issue 6
_journal_name_full 'Acta Crystallographica Section C'
_journal_page_first i71
_journal_page_last i73
_journal_paper_doi 10.1107/S0108270102006856
_journal_volume 58
_journal_year 2002
_chemical_formula_iupac '[Ta6 Br12 (H2 O)6] (Cl1.6 Br0.4), 8 H2 O'
_chemical_formula_moiety 'Br12 H12 O6 Ta6 2+, 1.6Cl 1-, 0.4Br 1-, 8H2 O'
_chemical_formula_structural '[Ta6 Br12 (H2 O)6] (Cl1.6 Br0.4), 8 H2 O'
_chemical_formula_sum 'Br12.4 Cl1.6 H28 O14 Ta6'
_chemical_formula_weight 2385.53
_chemical_name_systematic
;
Hexaaquadodeca-\m-bromo-octahedro-hexatantalum bromide chloride octahydrate
;
_space_group_IT_number 2
_symmetry_cell_setting triclinic
_symmetry_space_group_name_Hall '-P 1'
_symmetry_space_group_name_H-M 'P -1'
_atom_sites_solution_hydrogens none
_atom_sites_solution_primary direct
_atom_sites_solution_secondary difmap
_cell_angle_alpha 81.92(3)
_cell_angle_beta 80.28(3)
_cell_angle_gamma 80.34(3)
_cell_formula_units_Z 2
_cell_length_a 9.729(2)
_cell_length_b 9.823(2)
_cell_length_c 19.392(4)
_cell_measurement_reflns_used 20232
_cell_measurement_temperature 200(3)
_cell_measurement_theta_max 30.45
_cell_measurement_theta_min 2.12
_cell_volume 1788.7(7)
_computing_cell_refinement 'DENZO--SCALEPACK (Otwinowski & Minor, 1997)'
_computing_data_collection 'COLLECT (Nonius, 1998)'
_computing_data_reduction DENZO--SCALEPACK
_computing_molecular_graphics 'ATOMS (Dowty, 2001) and ORTEP-3 (Farrugia, 1997)'
_computing_publication_material 'PLATON (Spek, 1990)'
_computing_structure_refinement 'SHELXL97 (Sheldrick, 1997)'
_computing_structure_solution 'SHELXS97 (Sheldrick, 1997)'
_diffrn_ambient_temperature 200(3)
_diffrn_measured_fraction_theta_full 0.993
_diffrn_measured_fraction_theta_max 0.993
_diffrn_measurement_device_type 'Nonius KappaCCD'
_diffrn_measurement_method \w
_diffrn_radiation_monochromator graphite
_diffrn_radiation_source 'fine-focus sealed tube'
_diffrn_radiation_type MoKa
_diffrn_radiation_wavelength 0.71073
_diffrn_reflns_av_R_equivalents 0.0331
_diffrn_reflns_av_sigmaI/netI 0.0529
_diffrn_reflns_limit_h_max 13
_diffrn_reflns_limit_h_min -13
_diffrn_reflns_limit_k_max 13
_diffrn_reflns_limit_k_min -13
_diffrn_reflns_limit_l_max 27
_diffrn_reflns_limit_l_min -27
_diffrn_reflns_number 20232
_diffrn_reflns_reduction_process
;
 ?
;
_diffrn_reflns_theta_full 30.45
_diffrn_reflns_theta_max 30.45
_diffrn_reflns_theta_min 2.12
_exptl_absorpt_coefficient_mu 32.287
_exptl_absorpt_correction_T_max 0.524
_exptl_absorpt_correction_T_min 0.055
_exptl_absorpt_correction_type multi-scan
_exptl_absorpt_process_details '(DENZO-SCALEPACK; Otwinowski & Minor, 1997)'
_exptl_crystal_colour dark-green
_exptl_crystal_density_diffrn 4.426
_exptl_crystal_density_method 'not measured'
_exptl_crystal_description plate
_exptl_crystal_F_000 2078
_exptl_crystal_size_max 0.09
_exptl_crystal_size_mid 0.05
_exptl_crystal_size_min 0.02
_refine_diff_density_max 1.615
_refine_diff_density_min -2.564
_refine_ls_extinction_coef 0.000817(19)
_refine_ls_extinction_expression Fc^*^=kFc[1+0.001xFc^2^\l^3^/sin(2\q)]^-1/4^
_refine_ls_extinction_method SHELXL97
_refine_ls_goodness_of_fit_ref 1.044
_refine_ls_hydrogen_treatment none
_refine_ls_matrix_type full
_refine_ls_number_constraints 3
_refine_ls_number_parameters 309
_refine_ls_number_reflns 10753
_refine_ls_number_restraints 0
_refine_ls_restrained_S_all 1.044
_refine_ls_R_factor_all 0.0459
_refine_ls_R_factor_gt 0.0305
_refine_ls_shift/su_max 0.001
_refine_ls_shift/su_mean 0.000
_refine_ls_structure_factor_coef Fsqd
_refine_ls_weighting_details 'calc w = 1/[\s^2^(Fo^2^)+(0.0157P)^2^+6.9837P] where P = (Fo^2^+2Fc^2^)/3'
_refine_ls_weighting_scheme calc
_refine_ls_wR_factor_gt 0.0589
_refine_ls_wR_factor_ref 0.0626
_reflns_number_gt 8662
_reflns_number_total 10753
_reflns_threshold_expression I>2\s(I)
_cod_data_source_file br1370.cif
_cod_data_source_block I
_cod_original_formula_sum 'Br12.40 Cl1.60 H28 O14 Ta6'
_cod_database_code 2012744
_cod_database_fobs_code 2012744

loop_
_symmetry_equiv_pos_as_xyz
x,y,z
-x,-y,-z

loop_
_atom_site_label
_atom_site_fract_x
_atom_site_fract_y
_atom_site_fract_z
_atom_site_U_iso_or_equiv
_atom_site_adp_type
_atom_site_calc_flag
_atom_site_refinement_flags
_atom_site_occupancy
_atom_site_disorder_assembly
_atom_site_disorder_group
_atom_site_type_symbol
Ta1 0.11639(3) -0.15304(3) 0.057799(14) 0.00991(6) Uani d . 1 . . Ta
O1 0.2405(5) -0.3183(5) 0.1218(3) 0.0240(12) Uani d . 1 . . O
Ta2 0.12509(3) -0.05568(3) -0.090743(13) 0.00871(6) Uani d . 1 . . Ta
O2 0.2662(5) -0.1160(4) -0.1951(2) 0.0136(9) Uani d . 1 . . O
Ta3 0.13085(3) 0.13825(3) 0.008933(13) 0.00977(6) Uani d . 1 . . Ta
O3 0.2723(5) 0.2903(5) 0.0188(3) 0.0233(11) Uani d . 1 . . O
Br1 0.30274(7) -0.25923(7) -0.04072(4) 0.01870(15) Uani d . 1 . . Br
Br2 0.31014(7) -0.01932(7) 0.08234(4) 0.01900(15) Uani d . 1 . . Br
Br3 0.31787(7) 0.10204(7) -0.10231(4) 0.01591(14) Uani d . 1 . . Br
Br4 0.01095(7) 0.12398(7) -0.18505(3) 0.01445(14) Uani d . 1 . . Br
Br5 -0.00622(7) -0.24156(7) -0.12498(3) 0.01635(14) Uani d . 1 . . Br
Br6 0.01855(8) 0.36270(6) -0.06167(4) 0.01797(15) Uani d . 1 . . Br
Ta4 0.11373(3) -0.19381(2) 0.488677(13) 0.00911(6) Uani d . 1 . . Ta
O4 0.2342(5) -0.4061(4) 0.4768(2) 0.0178(10) Uani d . 1 . . O
Ta5 0.15320(3) 0.08782(3) 0.430261(13) 0.00940(6) Uani d . 1 . . Ta
O5 0.3234(5) 0.1788(5) 0.3537(3) 0.0201(11) Uani d . 1 . . O
Ta6 0.10376(3) 0.01619(2) 0.581465(13) 0.00919(6) Uani d . 1 . . Ta
O6 0.2235(5) 0.0317(4) 0.6693(2) 0.0152(10) Uani d . 1 . . O
Br7 0.33338(7) -0.13126(7) 0.39980(4) 0.01567(14) Uani d . 1 . . Br
Br8 0.27195(7) -0.22084(7) 0.58766(4) 0.01589(14) Uani d . 1 . . Br
Br9 0.31877(7) 0.13085(7) 0.51474(3) 0.01530(14) Uani d . 1 . . Br
Br10 0.05055(7) 0.35133(6) 0.42771(3) 0.01469(14) Uani d . 1 . . Br
Br11 0.06044(7) 0.09173(7) 0.31113(3) 0.01574(14) Uani d . 1 . . Br
Br12 -0.01435(7) 0.26090(6) 0.61703(3) 0.01473(14) Uani d . 1 . . Br
Br13 0.39445(12) 0.48365(11) 0.33228(6) 0.0215(4) Uani d P 0.397(5) . . Br
Cl1 0.39445(12) 0.48365(11) 0.33228(6) 0.0215(4) Uani d P 0.603(5) . . Cl
Cl2 0.54777(17) 0.57439(16) 0.11061(9) 0.0179(3) Uani d . 1 . . Cl
O7 0.3563(5) 0.3170(5) 0.1425(3) 0.0230(11) Uani d . 1 . . O
O8 0.6813(5) 0.3799(5) 0.2274(3) 0.0272(12) Uani d . 1 . . O
O9 0.8831(6) 0.4881(6) 0.2808(3) 0.0388(15) Uani d . 1 . . O
O10 0.4567(5) 0.0756(5) 0.2303(3) 0.0220(11) Uani d . 1 . . O
O11 0.1642(5) 0.4911(5) 0.2272(3) 0.0286(13) Uani d . 1 . . O
O12 0.6956(6) 0.7364(5) 0.3102(3) 0.0283(13) Uani d . 1 . . O
O13 0.4637(6) 0.7806(5) 0.2359(3) 0.0290(13) Uani d . 1 . . O
O14 0.6094(6) 0.5591(5) 0.4361(3) 0.0319(14) Uani d . 1 . . O

loop_
_atom_site_aniso_label
_atom_site_aniso_U_11
_atom_site_aniso_U_22
_atom_site_aniso_U_33
_atom_site_aniso_U_12
_atom_site_aniso_U_13
_atom_site_aniso_U_23
Ta1 0.00955(13) 0.01136(12) 0.00744(13) 0.00100(10) -0.00045(10) -0.00045(9)
O1 0.020(3) 0.025(3) 0.021(3) 0.003(2) -0.003(2) 0.010(2)
Ta2 0.00911(12) 0.01024(12) 0.00618(12) -0.00072(9) 0.00073(9) -0.00194(9)
O2 0.015(2) 0.014(2) 0.010(2) -0.0021(18) 0.0016(18) -0.0005(18)
Ta3 0.01056(13) 0.01211(12) 0.00711(13) -0.00366(10) 0.00030(10) -0.00225(10)
O3 0.028(3) 0.030(3) 0.018(3) -0.018(2) -0.003(2) -0.004(2)
Br1 0.0174(3) 0.0189(3) 0.0140(3) 0.0087(3) 0.0026(3) -0.0017(3)
Br2 0.0126(3) 0.0282(4) 0.0175(4) -0.0043(3) -0.0065(3) -0.0004(3)
Br3 0.0130(3) 0.0226(3) 0.0131(3) -0.0077(3) 0.0033(3) -0.0051(3)
Br4 0.0170(3) 0.0178(3) 0.0067(3) 0.0004(3) -0.0005(2) -0.0004(2)
Br5 0.0217(4) 0.0171(3) 0.0115(3) -0.0078(3) 0.0026(3) -0.0065(3)
Br6 0.0264(4) 0.0107(3) 0.0163(4) -0.0040(3) -0.0014(3) -0.0001(3)
Ta4 0.01195(13) 0.00828(12) 0.00704(13) -0.00136(10) -0.00067(10) -0.00172(9)
O4 0.019(3) 0.014(2) 0.019(3) 0.001(2) -0.005(2) -0.002(2)
Ta5 0.01235(13) 0.00939(12) 0.00648(12) -0.00304(10) 0.00052(10) -0.00156(9)
O5 0.022(3) 0.020(2) 0.018(3) -0.011(2) 0.007(2) -0.002(2)
Ta6 0.01246(13) 0.00923(12) 0.00633(12) -0.00202(10) -0.00154(10) -0.00175(9)
O6 0.021(3) 0.018(2) 0.010(2) -0.0028(19) -0.0053(19) -0.0069(18)
Br7 0.0146(3) 0.0146(3) 0.0158(3) -0.0006(3) 0.0040(3) -0.0043(3)
Br8 0.0191(3) 0.0144(3) 0.0149(3) 0.0015(3) -0.0075(3) -0.0029(3)
Br9 0.0145(3) 0.0198(3) 0.0135(3) -0.0073(3) -0.0016(3) -0.0034(3)
Br10 0.0193(3) 0.0097(3) 0.0145(3) -0.0043(3) 0.0001(3) -0.0001(2)
Br11 0.0228(4) 0.0191(3) 0.0062(3) -0.0073(3) -0.0009(3) -0.0008(2)
Br12 0.0208(3) 0.0124(3) 0.0122(3) -0.0004(3) -0.0042(3) -0.0057(2)
Br13 0.0265(7) 0.0194(6) 0.0194(7) -0.0081(5) 0.0016(5) -0.0050(4)
Cl1 0.0265(7) 0.0194(6) 0.0194(7) -0.0081(5) 0.0016(5) -0.0050(4)
Cl2 0.0137(8) 0.0180(8) 0.0192(9) -0.0007(6) 0.0020(6) 0.0000(7)
O7 0.026(3) 0.025(3) 0.019(3) -0.006(2) -0.004(2) -0.004(2)
O8 0.027(3) 0.024(3) 0.031(3) -0.001(2) -0.004(2) -0.008(2)
O9 0.034(3) 0.040(3) 0.041(4) -0.006(3) -0.006(3) -0.004(3)
O10 0.018(3) 0.032(3) 0.016(3) -0.004(2) 0.001(2) -0.009(2)
O11 0.026(3) 0.032(3) 0.023(3) -0.002(2) 0.001(2) 0.003(2)
O12 0.033(3) 0.023(3) 0.034(3) -0.014(2) -0.007(3) -0.009(2)
O13 0.039(3) 0.027(3) 0.021(3) -0.014(3) 0.001(2) -0.001(2)
O14 0.036(3) 0.025(3) 0.038(4) -0.002(2) -0.021(3) 0.003(2)

loop_
_atom_type_symbol
_atom_type_description
_atom_type_scat_dispersion_real
_atom_type_scat_dispersion_imag
_atom_type_scat_source
O O 0.0106 0.0060 'International Tables Vol C Tables 4.2.6.8 and 6.1.1.4'
H H 0.0000 0.0000 'International Tables Vol C Tables 4.2.6.8 and 6.1.1.4'
Cl Cl 0.1484 0.1585 'International Tables Vol C Tables 4.2.6.8 and 6.1.1.4'
Br Br -0.2901 2.4595 'International Tables Vol C Tables 4.2.6.8 and 6.1.1.4'
Ta Ta -0.7052 6.5227 'International Tables Vol C Tables 4.2.6.8 and 6.1.1.4'

loop_
_geom_angle_atom_site_label_1
_geom_angle_atom_site_label_2
_geom_angle_atom_site_label_3
_geom_angle_site_symmetry_1
_geom_angle_site_symmetry_3
_geom_angle
_geom_angle_publ_flag
O1 Ta1 Br4 . 2 77.68(14) no
O1 Ta1 Br1 . . 79.52(14) no
Br4 Ta1 Br1 2 . 157.20(3) no
O1 Ta1 Br6 . 2 78.47(13) no
Br4 Ta1 Br6 2 2 87.34(4) no
Br1 Ta1 Br6 . 2 88.17(4) no
O1 Ta1 Br2 . . 79.05(13) no
Br4 Ta1 Br2 2 . 88.38(3) no
Br1 Ta1 Br2 . . 87.28(3) no
Br6 Ta1 Br2 2 . 157.52(3) no
O1 Ta1 Ta3 . 2 134.69(13) no
Br4 Ta1 Ta3 2 2 98.03(3) no
Br1 Ta1 Ta3 . 2 97.97(3) no
Br6 Ta1 Ta3 2 2 56.22(3) no
Br2 Ta1 Ta3 . 2 146.26(2) no
O1 Ta1 Ta2 . 2 134.12(14) no
Br4 Ta1 Ta2 2 2 56.44(3) no
Br1 Ta1 Ta2 . 2 146.36(2) no
Br6 Ta1 Ta2 2 2 98.11(3) no
Br2 Ta1 Ta2 . 2 97.84(3) no
Ta3 Ta1 Ta2 2 2 60.42(2) no
O1 Ta1 Ta2 . . 135.75(14) no
Br4 Ta1 Ta2 2 . 146.56(2) no
Br1 Ta1 Ta2 . . 56.24(3) no
Br6 Ta1 Ta2 2 . 98.02(3) no
Br2 Ta1 Ta2 . . 97.69(3) no
Ta3 Ta1 Ta2 2 . 59.92(3) no
Ta2 Ta1 Ta2 2 . 90.13(3) no
O1 Ta1 Ta3 . . 135.07(13) no
Br4 Ta1 Ta3 2 . 98.17(3) no
Br1 Ta1 Ta3 . . 97.89(3) no
Br6 Ta1 Ta3 2 . 146.45(2) no
Br2 Ta1 Ta3 . . 56.04(3) no
Ta3 Ta1 Ta3 2 . 90.23(3) no
Ta2 Ta1 Ta3 2 . 59.81(3) no
Ta2 Ta1 Ta3 . . 60.25(3) no
O2 Ta2 Br3 . . 78.88(11) no
O2 Ta2 Br1 . . 79.75(11) no
Br3 Ta2 Br1 . . 87.77(3) no
O2 Ta2 Br4 . . 78.13(11) no
Br3 Ta2 Br4 . . 87.14(3) no
Br1 Ta2 Br4 . . 157.86(3) no
O2 Ta2 Br5 . . 78.32(11) no
Br3 Ta2 Br5 . . 157.20(3) no
Br1 Ta2 Br5 . . 88.04(3) no
Br4 Ta2 Br5 . . 88.35(3) no
O2 Ta2 Ta3 . 2 134.95(11) no
Br3 Ta2 Ta3 . 2 146.17(2) no
Br1 Ta2 Ta3 . 2 97.97(3) no
Br4 Ta2 Ta3 . 2 98.23(3) no
Br5 Ta2 Ta3 . 2 56.63(3) no
O2 Ta2 Ta1 . 2 134.18(11) no
Br3 Ta2 Ta1 . 2 97.46(2) no
Br1 Ta2 Ta1 . 2 146.07(2) no
Br4 Ta2 Ta1 . 2 56.05(3) no
Br5 Ta2 Ta1 . 2 98.49(3) no
Ta3 Ta2 Ta1 2 2 60.26(2) no
O2 Ta2 Ta1 . . 135.94(10) no
Br3 Ta2 Ta1 . . 97.95(3) no
Br1 Ta2 Ta1 . . 56.20(3) no
Br4 Ta2 Ta1 . . 145.92(3) no
Br5 Ta2 Ta1 . . 98.28(3) no
Ta3 Ta2 Ta1 2 . 59.96(3) no
Ta1 Ta2 Ta1 2 . 89.87(3) no
O2 Ta2 Ta3 . . 134.94(11) no
Br3 Ta2 Ta3 . . 56.07(3) no
Br1 Ta2 Ta3 . . 97.68(3) no
Br4 Ta2 Ta3 . . 97.28(3) no
Br5 Ta2 Ta3 . . 146.74(2) no
Ta3 Ta2 Ta3 2 . 90.10(3) no
Ta1 Ta2 Ta3 2 . 59.75(2) no
Ta1 Ta2 Ta3 . . 60.00(2) no
O3 Ta3 Br3 . . 79.82(14) no
O3 Ta3 Br6 . . 78.32(13) no
Br3 Ta3 Br6 . . 87.49(4) no
O3 Ta3 Br2 . . 79.28(13) no
Br3 Ta3 Br2 . . 87.66(3) no
Br6 Ta3 Br2 . . 157.58(3) no
O3 Ta3 Br5 . 2 78.30(14) no
Br3 Ta3 Br5 . 2 158.12(2) no
Br6 Ta3 Br5 . 2 88.20(3) no
Br2 Ta3 Br5 . 2 88.20(3) no
O3 Ta3 Ta2 . 2 134.59(13) no
Br3 Ta3 Ta2 . 2 145.59(2) no
Br6 Ta3 Ta2 . 2 98.26(3) no
Br2 Ta3 Ta2 . 2 98.09(3) no
Br5 Ta3 Ta2 2 2 56.29(3) no
O3 Ta3 Ta1 . 2 134.68(13) no
Br3 Ta3 Ta1 . 2 97.25(3) no
Br6 Ta3 Ta1 . 2 56.37(3) no
Br2 Ta3 Ta1 . 2 146.04(2) no
Br5 Ta3 Ta1 2 2 98.15(3) no
Ta2 Ta3 Ta1 2 2 60.119(19) no
O3 Ta3 Ta1 . . 135.54(13) no
Br3 Ta3 Ta1 . . 97.50(4) no
Br6 Ta3 Ta1 . . 146.14(2) no
Br2 Ta3 Ta1 . . 56.27(3) no
Br5 Ta3 Ta1 2 . 98.00(3) no
Ta2 Ta3 Ta1 2 . 59.92(3) no
Ta1 Ta3 Ta1 2 . 89.77(3) no
O3 Ta3 Ta2 . . 135.51(13) no
Br3 Ta3 Ta2 . . 55.69(3) no
Br6 Ta3 Ta2 . . 97.79(3) no
Br2 Ta3 Ta2 . . 97.48(3) no
Br5 Ta3 Ta2 2 . 146.19(2) no
Ta2 Ta3 Ta2 2 . 89.90(3) no
Ta1 Ta3 Ta2 2 . 59.83(3) no
Ta1 Ta3 Ta2 . . 59.75(2) no
Ta1 Br1 Ta2 . . 67.56(3) no
Ta3 Br2 Ta1 . . 67.69(3) no
Ta2 Br3 Ta3 . . 68.24(3) no
Ta1 Br4 Ta2 2 . 67.51(3) no
Ta2 Br5 Ta3 . 2 67.08(3) no
Ta3 Br6 Ta1 . 2 67.41(3) no
O4 Ta4 Br7 . . 79.58(13) no
O4 Ta4 Br10 . 2_556 78.23(13) no
Br7 Ta4 Br10 . 2_556 157.81(3) no
O4 Ta4 Br12 . 2_556 78.37(12) no
Br7 Ta4 Br12 . 2_556 87.90(3) no
Br10 Ta4 Br12 2_556 2_556 87.88(3) no
O4 Ta4 Br8 . . 79.28(12) no
Br7 Ta4 Br8 . . 87.01(3) no
Br10 Ta4 Br8 2_556 . 88.66(3) no
Br12 Ta4 Br8 2_556 . 157.62(2) no
O4 Ta4 Ta5 . . 135.74(12) no
Br7 Ta4 Ta5 . . 56.16(3) no
Br10 Ta4 Ta5 2_556 . 146.03(3) no
Br12 Ta4 Ta5 2_556 . 97.61(3) no
Br8 Ta4 Ta5 . . 97.59(3) no
O4 Ta4 Ta6 . . 135.49(12) no
Br7 Ta4 Ta6 . . 97.42(3) no
Br10 Ta4 Ta6 2_556 . 98.19(3) no
Br12 Ta4 Ta6 2_556 . 146.14(2) no
Br8 Ta4 Ta6 . . 56.22(3) no
Ta5 Ta4 Ta6 . . 59.863(19) no
O4 Ta4 Ta6 . 2_556 134.65(12) no
Br7 Ta4 Ta6 . 2_556 98.44(3) no
Br10 Ta4 Ta6 2_556 2_556 97.27(3) no
Br12 Ta4 Ta6 2_556 2_556 56.30(3) no
Br8 Ta4 Ta6 . 2_556 146.07(2) no
Ta5 Ta4 Ta6 . 2_556 60.14(2) no
Ta6 Ta4 Ta6 . 2_556 89.85(3) no
O4 Ta4 Ta5 . 2_556 134.31(12) no
Br7 Ta4 Ta5 . 2_556 146.10(2) no
Br10 Ta4 Ta5 2_556 2_556 56.09(3) no
Br12 Ta4 Ta5 2_556 2_556 98.18(3) no
Br8 Ta4 Ta5 . 2_556 98.18(3) no
Ta5 Ta4 Ta5 . 2_556 89.95(3) no
Ta6 Ta4 Ta5 . 2_556 60.05(2) no
Ta6 Ta4 Ta5 2_556 2_556 59.71(2) no
O5 Ta5 Br9 . . 78.70(13) no
O5 Ta5 Br7 . . 77.24(12) no
Br9 Ta5 Br7 . . 87.61(3) no
O5 Ta5 Br10 . . 80.25(12) no
Br9 Ta5 Br10 . . 87.16(3) no
Br7 Ta5 Br10 . . 157.47(3) no
O5 Ta5 Br11 . . 78.92(13) no
Br9 Ta5 Br11 . . 157.58(3) no
Br7 Ta5 Br11 . . 88.83(4) no
Br10 Ta5 Br11 . . 87.70(4) no
O5 Ta5 Ta6 . . 134.94(13) no
Br9 Ta5 Ta6 . . 56.27(3) no
Br7 Ta5 Ta6 . . 97.67(4) no
Br10 Ta5 Ta6 . . 97.57(4) no
Br11 Ta5 Ta6 . . 146.14(2) no
O5 Ta5 Ta4 . . 133.53(12) no
Br9 Ta5 Ta4 . . 98.19(3) no
Br7 Ta5 Ta4 . . 56.29(3) no
Br10 Ta5 Ta4 . . 146.23(2) no
Br11 Ta5 Ta4 . . 98.19(3) no
Ta6 Ta5 Ta4 . . 60.09(3) no
O5 Ta5 Ta6 . 2_556 135.13(13) no
Br9 Ta5 Ta6 . 2_556 146.16(2) no
Br7 Ta5 Ta6 . 2_556 98.43(3) no
Br10 Ta5 Ta6 . 2_556 98.08(3) no
Br11 Ta5 Ta6 . 2_556 56.24(3) no
Ta6 Ta5 Ta6 . 2_556 89.90(3) no
Ta4 Ta5 Ta6 . 2_556 60.00(3) no
O5 Ta5 Ta4 . 2_556 136.42(12) no
Br9 Ta5 Ta4 . 2_556 97.80(3) no
Br7 Ta5 Ta4 . 2_556 146.34(2) no
Br10 Ta5 Ta4 . 2_556 56.17(3) no
Br11 Ta5 Ta4 . 2_556 97.39(3) no
Ta6 Ta5 Ta4 . 2_556 60.04(3) no
Ta4 Ta5 Ta4 . 2_556 90.05(3) no
Ta6 Ta5 Ta4 2_556 2_556 59.82(2) no
O6 Ta6 Br9 . . 77.54(12) no
O6 Ta6 Br8 . . 77.41(12) no
Br9 Ta6 Br8 . . 87.77(3) no
O6 Ta6 Br11 . 2_556 80.06(12) no
Br9 Ta6 Br11 . 2_556 157.60(3) no
Br8 Ta6 Br11 . 2_556 87.64(4) no
O6 Ta6 Br12 . . 79.87(12) no
Br9 Ta6 Br12 . . 88.28(3) no
Br8 Ta6 Br12 . . 157.27(2) no
Br11 Ta6 Br12 2_556 . 87.53(4) no
O6 Ta6 Ta5 . . 133.69(12) no
Br9 Ta6 Ta5 . . 56.18(3) no
Br8 Ta6 Ta5 . . 97.81(4) no
Br11 Ta6 Ta5 2_556 . 146.22(2) no
Br12 Ta6 Ta5 . . 98.53(3) no
O6 Ta6 Ta4 . . 133.75(11) no
Br9 Ta6 Ta4 . . 98.09(3) no
Br8 Ta6 Ta4 . . 56.35(3) no
Br11 Ta6 Ta4 2_556 . 97.55(3) no
Br12 Ta6 Ta4 . . 146.38(2) no
Ta5 Ta6 Ta4 . . 60.05(2) no
O6 Ta6 Ta4 . 2_556 136.08(11) no
Br9 Ta6 Ta4 . 2_556 97.90(3) no
Br8 Ta6 Ta4 . 2_556 146.50(2) no
Br11 Ta6 Ta4 2_556 2_556 98.00(3) no
Br12 Ta6 Ta4 . 2_556 56.23(3) no
Ta5 Ta6 Ta4 . 2_556 60.25(3) no
Ta4 Ta6 Ta4 . 2_556 90.15(3) no
O6 Ta6 Ta5 . 2_556 136.19(12) no
Br9 Ta6 Ta5 . 2_556 146.27(2) no
Br8 Ta6 Ta5 . 2_556 98.32(3) no
Br11 Ta6 Ta5 2_556 2_556 56.13(3) no
Br12 Ta6 Ta5 . 2_556 97.36(3) no
Ta5 Ta6 Ta5 . 2_556 90.10(3) no
Ta4 Ta6 Ta5 . 2_556 60.13(3) no
Ta4 Ta6 Ta5 2_556 2_556 59.86(2) no
Ta5 Br7 Ta4 . . 67.55(3) no
Ta6 Br8 Ta4 . . 67.43(3) no
Ta5 Br9 Ta6 . . 67.56(3) no
Ta5 Br10 Ta4 . 2_556 67.74(3) no
Ta5 Br11 Ta6 . 2_556 67.63(3) no
Ta4 Br12 Ta6 2_556 . 67.47(3) no

loop_
_geom_bond_atom_site_label_1
_geom_bond_atom_site_label_2
_geom_bond_site_symmetry_2
_geom_bond_distance
_geom_bond_publ_flag
Ta1 O1 . 2.217(4) no
Ta1 Br4 2 2.5985(10) no
Ta1 Br1 . 2.6041(12) no
Ta1 Br6 2 2.6079(10) no
Ta1 Br2 . 2.6104(10) no
Ta1 Ta3 2 2.8918(8) no
Ta1 Ta2 2 2.8941(11) no
Ta1 Ta2 . 2.8965(8) no
Ta1 Ta3 . 2.9039(8) no
Ta2 O2 . 2.336(5) no
Ta2 Br3 . 2.5891(10) no
Ta2 Br1 . 2.6053(11) no
Ta2 Br4 . 2.6101(11) no
Ta2 Br5 . 2.6109(9) no
Ta2 Ta3 2 2.8908(10) no
Ta2 Ta1 2 2.8941(11) no
Ta2 Ta3 . 2.9113(9) no
Ta3 O3 . 2.241(5) no
Ta3 Br3 . 2.6007(11) no
Ta3 Br6 . 2.6034(11) no
Ta3 Br2 . 2.6033(11) no
Ta3 Br5 2 2.6214(11) no
Ta3 Ta2 2 2.8909(10) no
Ta3 Ta1 2 2.8918(8) no
Br4 Ta1 2 2.5985(10) no
Br5 Ta3 2 2.6214(11) no
Br6 Ta1 2 2.6079(10) no
Ta4 O4 . 2.236(4) no
Ta4 Br7 . 2.6104(11) no
Ta4 Br10 2_556 2.6130(11) no
Ta4 Br12 2_556 2.6143(9) no
Ta4 Br8 . 2.6157(10) no
Ta4 Ta5 . 2.9004(9) no
Ta4 Ta6 . 2.9017(9) no
Ta4 Ta6 2_556 2.9047(11) no
Ta4 Ta5 2_556 2.9110(11) no
Ta5 O5 . 2.244(5) no
Ta5 Br9 . 2.6022(10) no
Ta5 Br7 . 2.6066(11) no
Ta5 Br10 . 2.6103(10) no
Ta5 Br11 . 2.6116(9) no
Ta5 Ta6 . 2.8950(8) no
Ta5 Ta6 2_556 2.9086(8) no
Ta5 Ta4 2_556 2.9110(11) no
Ta6 O6 . 2.254(4) no
Ta6 Br9 . 2.6049(11) no
Ta6 Br8 . 2.6120(11) no
Ta6 Br11 2_556 2.6149(12) no
Ta6 Br12 . 2.6164(10) no
Ta6 Ta4 2_556 2.9047(11) no
Ta6 Ta5 2_556 2.9086(8) no
Br10 Ta4 2_556 2.6130(11) no
Br11 Ta6 2_556 2.6149(12) no
Br12 Ta4 2_556 2.6143(9) no
